data_5000214
loop_
_publ_author_name
'Barrett, C S'
'Cucka, P'
'Haefner, K'

_publ_section_title
;
The Crystal Structure of Antimony at 4.2, 78 and 298 K
;
_journal_name_full 'Acta Crystallographica (1,1948-23,1967)'
_journal_page_first 451
_journal_page_last 453
_journal_paper_doi 10.1107/S0365110X63001262
_journal_volume 16
_journal_year 1963
_chemical_formula_structural Sb
_chemical_formula_sum Sb
_chemical_name_common Antimony
_chemical_name_mineral Antimony
_chemical_name_systematic Antimony
_space_group_IT_number 166
_symmetry_cell_setting trigonal
_symmetry_space_group_name_Hall '-R 3 2"'
_symmetry_space_group_name_H-M 'R -3 m :H'
_cell_angle_alpha 90
_cell_angle_beta 90
_cell_angle_gamma 120
_cell_formula_units_Z 6
_cell_length_a 4.3084(2)
_cell_length_b 4.3084(2)
_cell_length_c 11.274(6)
_cell_volume 181.2
_exptl_crystal_density_meas 6.69
_refine_ls_R_factor_all 0.0225
_cod_original_sg_symbol_H-M 'R -3 m H'
_cod_database_code 5000214

loop_
_symmetry_equiv_pos_as_xyz
x,y,z
-y,x-y,z
y-x,-x,z
-y,-x,z
x,x-y,z
y-x,y,z
-x,-y,-z
y,y-x,-z
x-y,x,-z
y,x,-z
-x,y-x,-z
x-y,-y,-z
1/3+x,2/3+y,2/3+z
2/3+x,1/3+y,1/3+z
1/3-y,2/3+x-y,2/3+z
2/3-y,1/3+x-y,1/3+z
1/3-x+y,2/3-x,2/3+z
2/3-x+y,1/3-x,1/3+z
1/3-y,2/3-x,2/3+z
2/3-y,1/3-x,1/3+z
1/3+x,2/3+x-y,2/3+z
2/3+x,1/3+x-y,1/3+z
1/3-x+y,2/3+y,2/3+z
2/3-x+y,1/3+y,1/3+z
1/3-x,2/3-y,2/3-z
2/3-x,1/3-y,1/3-z
1/3+y,2/3-x+y,2/3-z
2/3+y,1/3-x+y,1/3-z
1/3+x-y,2/3+x,2/3-z
2/3+x-y,1/3+x,1/3-z
1/3+y,2/3+x,2/3-z
2/3+y,1/3+x,1/3-z
1/3-x,2/3-x+y,2/3-z
2/3-x,1/3-x+y,1/3-z
1/3+x-y,2/3-y,2/3-z
2/3+x-y,1/3-y,1/3-z

loop_
_atom_site_label
_atom_site_type_symbol
_atom_site_symmetry_multiplicity
_atom_site_Wyckoff_symbol
_atom_site_fract_x
_atom_site_fract_y
_atom_site_fract_z
_atom_site_occupancy
_atom_site_attached_hydrogens
_atom_site_calc_flag
Sb1 Sb0 6 c 0. 0. 0.23349(2) 1. 0 d

loop_
_atom_type_symbol
_atom_type_oxidation_number
Sb0 0.000

loop_
_cod_related_entry_id
_cod_related_entry_database
_cod_related_entry_code
1 MPOD 1000154
